data_8101963
loop_
_publ_author_name
'Jing, L.-H.'
'Qin, D.-B.'
'Gu, S.-J.'
'Zhang, H.-X.'
'Mao, Z.-H.'

_publ_section_title
;
Crystal structure of N,N'-bis(4-nitrophenyl)-1,4-naphthalene-dicarboxamide 
bis(dimethylsulfoxide) solvate, C~24~H~16~N~4~O~6~ &#x00B7; 2C~2~H~6~OS
;
_journal_issue 2
_journal_name_full 'Zeitschrift f\"ur Kristallographie - New Crystal Structures'
_journal_page_first 200
_journal_page_last 202
_journal_volume 221
_journal_year 2006
_chemical_formula_moiety 'C24 H16 N4 O6, 2(C2 H6 O S)'
_chemical_formula_sum 'C28 H28 N4 O8 S2'
_chemical_formula_weight 612.66
_chemical_name_systematic
; 
 N,N'-bis(4-nitrophenyl)-1,4-naphthalenedicarboxamide
 bis(dimethylsulfoxide) solvate
;
_space_group_IT_number 15
_symmetry_cell_setting monoclinic
_symmetry_space_group_name_Hall '-I 2ya'
_symmetry_space_group_name_H-M 'I 1 2/a 1'
_atom_sites_solution_hydrogens geom
_atom_sites_solution_primary direct
_atom_sites_solution_secondary difmap
_audit_creation_method SHELXL-97
_cell_angle_alpha 90.00
_cell_angle_beta 95.579(17)
_cell_angle_gamma 90.00
_cell_formula_units_Z 8
_cell_length_a 23.820(5)
_cell_length_b 9.166(3)
_cell_length_c 26.778(6)
_cell_measurement_reflns_used 34
_cell_measurement_temperature 290(2)
_cell_measurement_theta_max 7.67
_cell_measurement_theta_min 4.53
_cell_volume 5819(3)
_computing_cell_refinement DIFRAC
_computing_data_collection 'DIFRAC (Gabe & White, 1993)'
_computing_data_reduction 'NRCVAX (Gabe et al., 1989)'
_computing_molecular_graphics 'SHELXP97 (Sheldrick, 1997)'
_computing_publication_material SHELXL97
_computing_structure_refinement 'SHELXL97 (Sheldrick, 1997)'
_computing_structure_solution 'SHELXS97 (Sheldrick, 1997)'
_diffrn_ambient_temperature 290(2)
_diffrn_measured_fraction_theta_full 0.996
_diffrn_measured_fraction_theta_max 0.996
_diffrn_measurement_device_type 'Enraf-Nonius CAD4'
_diffrn_measurement_method omega/2theta
_diffrn_radiation_monochromator graphite
_diffrn_radiation_source 'fine-focus sealed tube'
_diffrn_radiation_type MoK\a
_diffrn_radiation_wavelength 0.71073
_diffrn_reflns_av_R_equivalents 0.0183
_diffrn_reflns_av_sigmaI/netI 0.2077
_diffrn_reflns_limit_h_max 28
_diffrn_reflns_limit_h_min -28
_diffrn_reflns_limit_k_max 10
_diffrn_reflns_limit_k_min 0
_diffrn_reflns_limit_l_max 31
_diffrn_reflns_limit_l_min -30
_diffrn_reflns_number 5157
_diffrn_reflns_theta_full 25.00
_diffrn_reflns_theta_max 25.00
_diffrn_reflns_theta_min 1.53
_diffrn_standards_decay_% 0.858
_diffrn_standards_interval_count 300
_diffrn_standards_number 3
_exptl_absorpt_coefficient_mu 0.239
_exptl_absorpt_correction_type none
_exptl_crystal_colour brown
_exptl_crystal_density_diffrn 1.399
_exptl_crystal_density_method 'not measured'
_exptl_crystal_description block
_exptl_crystal_F_000 2560
_exptl_crystal_size_max 0.28
_exptl_crystal_size_mid 0.22
_exptl_crystal_size_min 0.22
_refine_diff_density_max 0.260
_refine_diff_density_min -0.250
_refine_diff_density_rms 0.061
_refine_ls_extinction_coef 0.00076(8)
_refine_ls_extinction_expression Fc^*^=kFc[1+0.001xFc^2^\l^3^/sin(2\q)]^-1/4^
_refine_ls_extinction_method SHELXL97
_refine_ls_goodness_of_fit_ref 0.860
_refine_ls_hydrogen_treatment constr
_refine_ls_matrix_type full
_refine_ls_number_parameters 381
_refine_ls_number_reflns 5086
_refine_ls_number_restraints 0
_refine_ls_restrained_S_all 0.860
_refine_ls_R_factor_all 0.2653
_refine_ls_R_factor_gt 0.0694
_refine_ls_shift/su_max 0.000
_refine_ls_shift/su_mean 0.000
_refine_ls_structure_factor_coef Fsqd
_refine_ls_weighting_details 'calc w=1/[\s^2^(Fo^2^)+(0.0610P)^2^+0.0000P] where P=(Fo^2^+2Fc^2^)/3'
_refine_ls_weighting_scheme calc
_refine_ls_wR_factor_gt 0.1341
_refine_ls_wR_factor_ref 0.1757
_reflns_number_gt 1524
_reflns_number_total 5086
_reflns_threshold_expression I>2sigma(I)
_cod_data_source_file 1267-1768.cff
_cod_data_source_block C28H28N4O8S2
_cod_depositor_comments
;
The following automatic conversions were performed:
'_symmetry_cell_setting' value 'Monoclinic' changed to 'monoclinic'
according to '/home/saulius/struct/CIF-dictionaries/cif_core.dic'
dictionary named 'cif_core.dic' version 2.4.1 from 2010-06-29.

Automatic conversion script
Id: cif_fix_enum 1555 2011-01-17 13:19:09Z saulius 
;
_cod_original_sg_symbol_H-M I12/a1
_cod_database_code 8101963

loop_
_symmetry_equiv_pos_as_xyz
'x, y, z'
'-x+1/2, y, -z'
'x+1/2, y+1/2, z+1/2'
'-x+1, y+1/2, -z+1/2'
'-x, -y, -z'
'x-1/2, -y, z'
'-x+1/2, -y+1/2, -z+1/2'
'x, -y+1/2, z+1/2'

loop_
_atom_site_label
_atom_site_type_symbol
_atom_site_fract_x
_atom_site_fract_y
_atom_site_fract_z
_atom_site_U_iso_or_equiv
_atom_site_adp_type
_atom_site_occupancy
_atom_site_symmetry_multiplicity
_atom_site_Wyckoff_symbol
_atom_site_calc_flag
_atom_site_refinement_flags
_atom_site_disorder_assembly
_atom_site_disorder_group
S1 S 0.57506(7) 0.6219(2) 0.08908(7) 0.0601(6) Uani 1 8 f d . . .
S2 S 0.67234(7) 0.6254(2) 0.20404(7) 0.0665(6) Uani 1 8 f d . . .
O1 O 0.76857(18) 0.0925(5) 0.11944(19) 0.0860(18) Uani 1 8 f d . . .
O2 O 1.0252(2) 0.4744(7) 0.2349(2) 0.114(2) Uani 1 8 f d . . .
O3 O 1.03912(19) 0.2559(6) 0.20875(19) 0.0817(17) Uani 1 8 f d . . .
O4 O 0.48159(18) 0.0680(6) 0.1205(2) 0.104(2) Uani 1 8 f d . . .
O5 O 0.2193(2) 0.5065(6) 0.0565(2) 0.0946(19) Uani 1 8 f d . . .
O6 O 0.2064(2) 0.2755(6) 0.0643(2) 0.109(2) Uani 1 8 f d . . .
O7 O 0.51668(19) 0.5786(5) 0.09998(19) 0.0845(17) Uani 1 8 f d . . .
O8 O 0.73169(16) 0.5674(5) 0.20114(18) 0.0819(17) Uani 1 8 f d . . .
N1 N 0.77439(18) 0.3007(5) 0.16499(17) 0.0457(14) Uani 1 8 f d . . .
H1N H 0.7546 0.3685 0.1768 0.078 Uiso 1 8 f calc R . .
N2 N 1.0080(2) 0.3563(9) 0.2171(2) 0.073(2) Uani 1 8 f d . . .
N3 N 0.4694(2) 0.3130(5) 0.11271(18) 0.0499(14) Uani 1 8 f d . . .
H3N H 0.4876 0.3943 0.1149 0.078 Uiso 1 8 f calc R . .
N4 N 0.2368(2) 0.3821(8) 0.0655(2) 0.0675(18) Uani 1 8 f d . . .
C1 C 0.6826(3) 0.2166(7) 0.1299(2) 0.0452(17) Uani 1 8 f d . . .
C2 C 0.6537(3) 0.2485(7) 0.1690(3) 0.0522(18) Uani 1 8 f d . . .
H2 H 0.6739 0.2715 0.1996 0.078 Uiso 1 8 f calc R . .
C3 C 0.5942(3) 0.2490(7) 0.1661(3) 0.0566(19) Uani 1 8 f d . . .
H3 H 0.5759 0.2748 0.1939 0.078 Uiso 1 8 f calc R . .
C4 C 0.5636(3) 0.2112(7) 0.1220(3) 0.0497(18) Uani 1 8 f d . . .
C5 C 0.5628(3) 0.1509(7) 0.0313(3) 0.062(2) Uani 1 8 f d . . .
H5 H 0.5236 0.1462 0.0287 0.078 Uiso 1 8 f calc R . .
C6 C 0.5891(3) 0.1281(9) -0.0099(3) 0.073(2) Uani 1 8 f d . . .
H6 H 0.5685 0.1110 -0.0407 0.078 Uiso 1 8 f calc R . .
C7 C 0.6485(3) 0.1304(8) -0.0059(3) 0.076(2) Uani 1 8 f d . . .
H7 H 0.6671 0.1148 -0.0343 0.078 Uiso 1 8 f calc R . .
C8 C 0.6790(3) 0.1550(7) 0.0389(3) 0.063(2) Uani 1 8 f d . . .
H8 H 0.7182 0.1527 0.0406 0.078 Uiso 1 8 f calc R . .
C9 C 0.6526(2) 0.1839(6) 0.0826(2) 0.0446(16) Uani 1 8 f d . . .
C10 C 0.5919(3) 0.1817(6) 0.0784(2) 0.0434(17) Uani 1 8 f d . . .
C11 C 0.7460(3) 0.1967(8) 0.1366(2) 0.0508(18) Uani 1 8 f d . . .
C12 C 0.8334(2) 0.3079(7) 0.1769(2) 0.0463(17) Uani 1 8 f d . . .
C13 C 0.8716(2) 0.2029(7) 0.1640(2) 0.0562(19) Uani 1 8 f d . . .
H13 H 0.8585 0.1205 0.1463 0.078 Uiso 1 8 f calc R . .
C14 C 0.9283(3) 0.2192(7) 0.1770(2) 0.0574(19) Uani 1 8 f d . . .
H14 H 0.9533 0.1482 0.1679 0.078 Uiso 1 8 f calc R . .
C15 C 0.9485(2) 0.3390(8) 0.2032(2) 0.0530(19) Uani 1 8 f d . . .
C16 C 0.9115(3) 0.4459(8) 0.2172(2) 0.060(2) Uani 1 8 f d . . .
H16 H 0.9253 0.5282 0.2347 0.078 Uiso 1 8 f calc R . .
C17 C 0.8537(2) 0.4281(7) 0.2047(2) 0.0516(18) Uani 1 8 f d . . .
H17 H 0.8286 0.4970 0.2150 0.078 Uiso 1 8 f calc R . .
C18 C 0.5012(3) 0.1915(8) 0.1191(3) 0.062(2) Uani 1 8 f d . . .
C19 C 0.4106(2) 0.3244(7) 0.1031(2) 0.0461(18) Uani 1 8 f d . . .
C20 C 0.3897(2) 0.4625(7) 0.0895(2) 0.0466(17) Uani 1 8 f d . . .
H20 H 0.4141 0.5415 0.0889 0.078 Uiso 1 8 f calc R . .
C21 C 0.3330(2) 0.4810(8) 0.0772(2) 0.0556(19) Uani 1 8 f d . . .
H21 H 0.3185 0.5721 0.0678 0.078 Uiso 1 8 f calc R . .
C22 C 0.2983(2) 0.3631(9) 0.0791(2) 0.0529(18) Uani 1 8 f d . . .
C23 C 0.3181(3) 0.2269(8) 0.0926(3) 0.067(2) Uani 1 8 f d . . .
H23 H 0.2934 0.1485 0.0932 0.078 Uiso 1 8 f calc R . .
C24 C 0.3744(3) 0.2077(7) 0.1051(2) 0.064(2) Uani 1 8 f d . . .
H24 H 0.3884 0.1163 0.1149 0.078 Uiso 1 8 f calc R . .
C25 C 0.5716(3) 0.8132(7) 0.0808(3) 0.079(2) Uani 1 8 f d . . .
H25A H 0.5685 0.8594 0.1126 0.078 Uiso 1 8 f calc R . .
H25B H 0.5392 0.8374 0.0582 0.078 Uiso 1 8 f calc R . .
H25C H 0.6051 0.8466 0.0672 0.078 Uiso 1 8 f calc R . .
C26 C 0.5802(3) 0.5722(8) 0.0267(2) 0.084(3) Uani 1 8 f d . . .
H26A H 0.5825 0.4679 0.0244 0.078 Uiso 1 8 f calc R . .
H26B H 0.6134 0.6153 0.0153 0.078 Uiso 1 8 f calc R . .
H26C H 0.5474 0.6061 0.0063 0.078 Uiso 1 8 f calc R . .
C27 C 0.6762(3) 0.8133(7) 0.1898(2) 0.073(2) Uani 1 8 f d . . .
H27A H 0.6802 0.8251 0.1547 0.078 Uiso 1 8 f calc R . .
H27B H 0.7081 0.8558 0.2092 0.078 Uiso 1 8 f calc R . .
H27C H 0.6423 0.8610 0.1978 0.078 Uiso 1 8 f calc R . .
C28 C 0.6642(3) 0.6423(8) 0.2692(2) 0.085(3) Uani 1 8 f d . . .
H28A H 0.6617 0.5470 0.2836 0.078 Uiso 1 8 f calc R . .
H28B H 0.6304 0.6961 0.2734 0.078 Uiso 1 8 f calc R . .
H28C H 0.6961 0.6931 0.2855 0.078 Uiso 1 8 f calc R . .

loop_
_atom_site_aniso_label
_atom_site_aniso_U_11
_atom_site_aniso_U_22
_atom_site_aniso_U_33
_atom_site_aniso_U_23
_atom_site_aniso_U_13
_atom_site_aniso_U_12
S1 0.0542(12) 0.0554(13) 0.0696(13) 0.0047(11) 0.0002(9) -0.0025(11)
S2 0.0421(11) 0.0668(14) 0.0872(15) -0.0273(13) -0.0107(10) 0.0038(11)
O1 0.052(3) 0.065(4) 0.134(5) -0.041(3) -0.023(3) 0.019(3)
O2 0.060(3) 0.124(5) 0.153(6) -0.071(5) -0.020(3) -0.003(4)
O3 0.043(3) 0.083(4) 0.118(4) 0.008(4) 0.000(3) 0.012(3)
O4 0.044(3) 0.052(4) 0.216(7) 0.031(4) 0.011(3) -0.008(3)
O5 0.057(3) 0.074(4) 0.150(5) 0.004(4) -0.008(3) 0.016(3)
O6 0.056(4) 0.081(5) 0.186(6) 0.004(4) -0.001(4) -0.007(3)
O7 0.063(3) 0.055(3) 0.139(5) -0.003(3) 0.029(3) -0.010(3)
O8 0.044(3) 0.075(4) 0.124(4) -0.042(3) -0.005(3) 0.016(3)
N1 0.033(3) 0.043(3) 0.061(4) -0.012(3) 0.002(3) 0.006(3)
N2 0.047(4) 0.096(6) 0.074(5) -0.018(4) 0.002(3) 0.008(4)
N3 0.042(3) 0.033(3) 0.075(4) -0.003(3) 0.007(3) 0.000(3)
N4 0.049(4) 0.067(5) 0.086(5) -0.004(5) 0.003(3) 0.009(4)
C1 0.044(4) 0.032(4) 0.060(5) 0.000(4) 0.009(4) 0.000(3)
C2 0.047(4) 0.046(5) 0.063(5) 0.007(4) 0.004(4) 0.002(4)
C3 0.057(4) 0.052(5) 0.065(5) -0.008(4) 0.023(4) 0.000(4)
C4 0.044(4) 0.032(4) 0.072(5) 0.004(4) 0.001(4) 0.000(3)
C5 0.048(4) 0.064(5) 0.071(5) 0.010(5) -0.007(4) -0.010(4)
C6 0.056(5) 0.102(7) 0.061(5) 0.003(5) -0.006(4) -0.024(5)
C7 0.080(6) 0.093(6) 0.060(5) -0.025(5) 0.027(4) -0.013(5)
C8 0.051(4) 0.076(6) 0.062(5) -0.017(4) 0.013(4) -0.002(4)
C9 0.041(4) 0.038(4) 0.055(4) -0.007(3) 0.004(3) -0.009(3)
C10 0.040(4) 0.028(4) 0.061(5) 0.006(3) 0.001(4) 0.001(3)
C11 0.046(4) 0.046(5) 0.058(5) 0.001(4) -0.004(4) 0.002(4)
C12 0.039(4) 0.037(4) 0.061(5) -0.002(4) -0.003(3) 0.005(3)
C13 0.040(4) 0.038(4) 0.088(5) 0.007(4) -0.006(4) 0.007(4)
C14 0.051(5) 0.053(5) 0.068(5) 0.002(4) 0.010(4) 0.006(4)
C15 0.029(4) 0.074(6) 0.056(5) 0.008(4) 0.004(3) 0.006(4)
C16 0.043(4) 0.064(5) 0.070(5) -0.015(4) -0.005(4) -0.003(4)
C17 0.036(4) 0.050(5) 0.069(5) -0.016(4) 0.008(3) 0.008(3)
C18 0.046(4) 0.042(5) 0.098(6) 0.009(5) 0.013(4) -0.002(4)
C19 0.033(4) 0.049(5) 0.057(4) 0.009(4) 0.007(3) 0.001(3)
C20 0.042(4) 0.039(4) 0.060(4) 0.000(4) 0.010(3) -0.006(3)
C21 0.038(4) 0.058(5) 0.071(5) -0.005(4) 0.009(4) 0.003(4)
C22 0.033(4) 0.068(5) 0.058(4) -0.008(4) 0.006(3) -0.001(4)
C23 0.048(5) 0.057(6) 0.096(6) 0.017(5) 0.012(4) -0.001(4)
C24 0.040(4) 0.052(5) 0.101(6) 0.024(5) 0.008(4) -0.009(4)
C25 0.076(5) 0.047(5) 0.112(6) 0.006(5) 0.002(5) -0.011(4)
C26 0.085(6) 0.097(7) 0.071(5) -0.014(5) 0.004(4) -0.011(5)
C27 0.053(4) 0.088(6) 0.078(5) -0.005(5) 0.003(4) 0.001(4)
C28 0.050(4) 0.090(6) 0.114(7) 0.018(5) 0.001(4) 0.003(5)

loop_
_atom_type_symbol
_atom_type_description
_atom_type_scat_dispersion_real
_atom_type_scat_dispersion_imag
_atom_type_scat_source
C C 0.0033 0.0016 'International Tables Vol C Tables 4.2.6.8 and 6.1.1.4'
H H 0.0000 0.0000 'International Tables Vol C Tables 4.2.6.8 and 6.1.1.4'
O O 0.0106 0.0060 'International Tables Vol C Tables 4.2.6.8 and 6.1.1.4'
N N 0.0061 0.0033 'International Tables Vol C Tables 4.2.6.8 and 6.1.1.4'
S S 0.1246 0.1234 'International Tables Vol C Tables 4.2.6.8 and 6.1.1.4'

loop_
_geom_angle_atom_site_label_1
_geom_angle_atom_site_label_2
_geom_angle_atom_site_label_3
_geom_angle
_geom_angle_site_symmetry_1
_geom_angle_site_symmetry_3
_geom_angle_publ_flag
O7 S1 C26 105.6(3) . . ?
O7 S1 C25 104.7(3) . . ?
C26 S1 C25 98.4(3) . . ?
O8 S2 C27 105.2(3) . . ?
O8 S2 C28 105.7(3) . . ?
C27 S2 C28 98.0(3) . . ?
C11 N1 C12 126.1(5) . . ?
C11 N1 H1N 117.0 . . ?
C12 N1 H1N 117.0 . . ?
O3 N2 O2 123.2(6) . . ?
O3 N2 C15 118.2(7) . . ?
O2 N2 C15 118.5(7) . . ?
C18 N3 C19 128.5(6) . . ?
C18 N3 H3N 115.8 . . ?
C19 N3 H3N 115.8 . . ?
O6 N4 O5 123.4(6) . . ?
O6 N4 C22 119.0(7) . . ?
O5 N4 C22 117.7(7) . . ?
C2 C1 C9 119.4(6) . . ?
C2 C1 C11 121.0(6) . . ?
C9 C1 C11 119.2(6) . . ?
C1 C2 C3 123.0(6) . . ?
C1 C2 H2 118.5 . . ?
C3 C2 H2 118.5 . . ?
C4 C3 C2 119.7(6) . . ?
C4 C3 H3 120.2 . . ?
C2 C3 H3 120.2 . . ?
C3 C4 C10 119.9(6) . . ?
C3 C4 C18 121.3(7) . . ?
C10 C4 C18 118.7(6) . . ?
C6 C5 C10 122.8(7) . . ?
C6 C5 H5 118.6 . . ?
C10 C5 H5 118.6 . . ?
C5 C6 C7 118.8(7) . . ?
C5 C6 H6 120.6 . . ?
C7 C6 H6 120.6 . . ?
C8 C7 C6 121.2(7) . . ?
C8 C7 H7 119.4 . . ?
C6 C7 H7 119.4 . . ?
C7 C8 C9 121.3(6) . . ?
C7 C8 H8 119.3 . . ?
C9 C8 H8 119.3 . . ?
C8 C9 C1 123.6(6) . . ?
C8 C9 C10 117.3(6) . . ?
C1 C9 C10 119.0(6) . . ?
C5 C10 C4 122.7(6) . . ?
C5 C10 C9 118.4(6) . . ?
C4 C10 C9 118.9(6) . . ?
O1 C11 N1 123.5(6) . . ?
O1 C11 C1 121.7(6) . . ?
N1 C11 C1 114.7(6) . . ?
C17 C12 C13 118.7(5) . . ?
C17 C12 N1 116.4(6) . . ?
C13 C12 N1 125.0(6) . . ?
C14 C13 C12 121.0(6) . . ?
C14 C13 H13 119.5 . . ?
C12 C13 H13 119.5 . . ?
C15 C14 C13 120.5(6) . . ?
C15 C14 H14 119.8 . . ?
C13 C14 H14 119.8 . . ?
C14 C15 C16 120.3(6) . . ?
C14 C15 N2 120.7(7) . . ?
C16 C15 N2 119.0(7) . . ?
C15 C16 C17 119.2(6) . . ?
C15 C16 H16 120.4 . . ?
C17 C16 H16 120.4 . . ?
C12 C17 C16 120.3(6) . . ?
C12 C17 H17 119.8 . . ?
C16 C17 H17 119.8 . . ?
O4 C18 N3 123.8(6) . . ?
O4 C18 C4 119.3(6) . . ?
N3 C18 C4 116.8(6) . . ?
C24 C19 C20 120.4(6) . . ?
C24 C19 N3 123.6(6) . . ?
C20 C19 N3 116.1(6) . . ?
C21 C20 C19 119.5(6) . . ?
C21 C20 H20 120.2 . . ?
C19 C20 H20 120.2 . . ?
C22 C21 C20 118.8(6) . . ?
C22 C21 H21 120.6 . . ?
C20 C21 H21 120.6 . . ?
C21 C22 C23 122.4(6) . . ?
C21 C22 N4 119.0(7) . . ?
C23 C22 N4 118.5(7) . . ?
C24 C23 C22 119.2(7) . . ?
C24 C23 H23 120.4 . . ?
C22 C23 H23 120.4 . . ?
C23 C24 C19 119.7(6) . . ?
C23 C24 H24 120.1 . . ?
C19 C24 H24 120.1 . . ?
S1 C25 H25A 109.5 . . ?
S1 C25 H25B 109.5 . . ?
H25A C25 H25B 109.5 . . ?
S1 C25 H25C 109.5 . . ?
H25A C25 H25C 109.5 . . ?
H25B C25 H25C 109.5 . . ?
S1 C26 H26A 109.5 . . ?
S1 C26 H26B 109.5 . . ?
H26A C26 H26B 109.5 . . ?
S1 C26 H26C 109.5 . . ?
H26A C26 H26C 109.5 . . ?
H26B C26 H26C 109.5 . . ?
S2 C27 H27A 109.5 . . ?
S2 C27 H27B 109.5 . . ?
H27A C27 H27B 109.5 . . ?
S2 C27 H27C 109.5 . . ?
H27A C27 H27C 109.5 . . ?
H27B C27 H27C 109.5 . . ?
S2 C28 H28A 109.5 . . ?
S2 C28 H28B 109.5 . . ?
H28A C28 H28B 109.5 . . ?
S2 C28 H28C 109.5 . . ?
H28A C28 H28C 109.5 . . ?
H28B C28 H28C 109.5 . . ?

loop_
_geom_bond_atom_site_label_1
_geom_bond_atom_site_label_2
_geom_bond_distance
_geom_bond_site_symmetry_2
_geom_bond_publ_flag
S1 O7 1.502(5) . ?
S1 C26 1.746(6) . ?
S1 C25 1.769(6) . ?
S2 O8 1.519(4) . ?
S2 C27 1.768(7) . ?
S2 C28 1.780(7) . ?
O1 C11 1.208(7) . ?
O2 N2 1.236(7) . ?
O3 N2 1.216(7) . ?
O4 C18 1.226(7) . ?
O5 N4 1.230(7) . ?
O6 N4 1.216(7) . ?
N1 C11 1.358(7) . ?
N1 C12 1.412(6) . ?
N1 H1N 0.8600 . ?
N2 C15 1.439(8) . ?
N3 C18 1.348(8) . ?
N3 C19 1.403(7) . ?
N3 H3N 0.8600 . ?
N4 C22 1.484(7) . ?
C1 C2 1.340(8) . ?
C1 C9 1.423(8) . ?
C1 C11 1.516(8) . ?
C2 C3 1.412(8) . ?
C2 H2 0.9300 . ?
C3 C4 1.370(8) . ?
C3 H3 0.9300 . ?
C4 C10 1.428(8) . ?
C4 C18 1.493(9) . ?
C5 C6 1.336(8) . ?
C5 C10 1.408(8) . ?
C5 H5 0.9300 . ?
C6 C7 1.409(9) . ?
C6 H6 0.9300 . ?
C7 C8 1.359(8) . ?
C7 H7 0.9300 . ?
C8 C9 1.409(8) . ?
C8 H8 0.9300 . ?
C9 C10 1.440(8) . ?
C12 C17 1.390(7) . ?
C12 C13 1.390(8) . ?
C13 C14 1.371(8) . ?
C13 H13 0.9300 . ?
C14 C15 1.365(8) . ?
C14 H14 0.9300 . ?
C15 C16 1.392(8) . ?
C16 C17 1.396(7) . ?
C16 H16 0.9300 . ?
C17 H17 0.9300 . ?
C19 C24 1.378(8) . ?
C19 C20 1.395(7) . ?
C20 C21 1.369(7) . ?
C20 H20 0.9300 . ?
C21 C22 1.365(8) . ?
C21 H21 0.9300 . ?
C22 C23 1.371(9) . ?
C23 C24 1.362(8) . ?
C23 H23 0.9300 . ?
C24 H24 0.9300 . ?
C25 H25A 0.9600 . ?
C25 H25B 0.9600 . ?
C25 H25C 0.9600 . ?
C26 H26A 0.9600 . ?
C26 H26B 0.9600 . ?
C26 H26C 0.9600 . ?
C27 H27A 0.9600 . ?
C27 H27B 0.9600 . ?
C27 H27C 0.9600 . ?
C28 H28A 0.9600 . ?
C28 H28B 0.9600 . ?
C28 H28C 0.9600 . ?

loop_
_geom_hbond_atom_site_label_D
_geom_hbond_atom_site_label_H
_geom_hbond_atom_site_label_A
_geom_hbond_site_symmetry_A
_geom_hbond_distance_DH
_geom_hbond_distance_HA
_geom_hbond_distance_DA
_geom_hbond_angle_DHA
N1 H1N O8 . 0.86 2.03 2.853(6) 161
N3 H3N O7 . 0.86 1.88 2.717(6) 163
C17 H17 O8 . 0.93 2.39 3.167(7) 141
C20 H20 O7 . 0.93 2.45 3.192(7) 136

loop_
_geom_torsion_atom_site_label_1
_geom_torsion_atom_site_label_2
_geom_torsion_atom_site_label_3
_geom_torsion_atom_site_label_4
_geom_torsion
_geom_torsion_site_symmetry_1
_geom_torsion_site_symmetry_2
_geom_torsion_site_symmetry_3
_geom_torsion_site_symmetry_4
_geom_torsion_publ_flag
C9 C1 C2 C3 1.2(10) . . . . ?
C11 C1 C2 C3 -171.3(6) . . . . ?
C1 C2 C3 C4 2.0(11) . . . . ?
C2 C3 C4 C10 -4.4(10) . . . . ?
C2 C3 C4 C18 172.0(6) . . . . ?
C10 C5 C6 C7 2.0(12) . . . . ?
C5 C6 C7 C8 0.1(13) . . . . ?
C6 C7 C8 C9 -2.1(12) . . . . ?
C7 C8 C9 C1 -177.2(7) . . . . ?
C7 C8 C9 C10 2.0(10) . . . . ?
C2 C1 C9 C8 177.3(6) . . . . ?
C11 C1 C9 C8 -10.1(9) . . . . ?
C2 C1 C9 C10 -1.9(9) . . . . ?
C11 C1 C9 C10 170.8(6) . . . . ?
C6 C5 C10 C4 177.7(7) . . . . ?
C6 C5 C10 C9 -2.1(10) . . . . ?
C3 C4 C10 C5 -176.1(6) . . . . ?
C18 C4 C10 C5 7.4(9) . . . . ?
C3 C4 C10 C9 3.7(9) . . . . ?
C18 C4 C10 C9 -172.8(6) . . . . ?
C8 C9 C10 C5 0.1(9) . . . . ?
C1 C9 C10 C5 179.3(5) . . . . ?
C8 C9 C10 C4 -179.7(6) . . . . ?
C1 C9 C10 C4 -0.5(9) . . . . ?
C12 N1 C11 O1 3.1(11) . . . . ?
C12 N1 C11 C1 -179.9(5) . . . . ?
C2 C1 C11 O1 131.2(8) . . . . ?
C9 C1 C11 O1 -41.4(10) . . . . ?
C2 C1 C11 N1 -45.9(9) . . . . ?
C9 C1 C11 N1 141.5(6) . . . . ?
C11 N1 C12 C17 177.1(6) . . . . ?
C11 N1 C12 C13 -4.6(10) . . . . ?
C17 C12 C13 C14 -2.0(10) . . . . ?
N1 C12 C13 C14 179.8(6) . . . . ?
C12 C13 C14 C15 0.4(10) . . . . ?
C13 C14 C15 C16 0.2(10) . . . . ?
C13 C14 C15 N2 179.8(6) . . . . ?
O3 N2 C15 C14 -6.3(10) . . . . ?
O2 N2 C15 C14 170.5(7) . . . . ?
O3 N2 C15 C16 173.4(6) . . . . ?
O2 N2 C15 C16 -9.8(10) . . . . ?
C14 C15 C16 C17 0.9(10) . . . . ?
N2 C15 C16 C17 -178.7(6) . . . . ?
C13 C12 C17 C16 3.1(9) . . . . ?
N1 C12 C17 C16 -178.6(6) . . . . ?
C15 C16 C17 C12 -2.6(10) . . . . ?
C19 N3 C18 O4 -5.1(12) . . . . ?
C19 N3 C18 C4 171.9(6) . . . . ?
C3 C4 C18 O4 -99.6(9) . . . . ?
C10 C4 C18 O4 76.9(10) . . . . ?
C3 C4 C18 N3 83.3(9) . . . . ?
C10 C4 C18 N3 -100.3(8) . . . . ?
C18 N3 C19 C24 9.0(11) . . . . ?
C18 N3 C19 C20 -169.3(6) . . . . ?
C24 C19 C20 C21 -1.3(10) . . . . ?
N3 C19 C20 C21 177.0(5) . . . . ?
C19 C20 C21 C22 0.7(9) . . . . ?
C20 C21 C22 C23 -0.4(10) . . . . ?
C20 C21 C22 N4 -179.5(5) . . . . ?
O6 N4 C22 C21 175.7(7) . . . . ?
O5 N4 C22 C21 -5.3(9) . . . . ?
O6 N4 C22 C23 -3.5(10) . . . . ?
O5 N4 C22 C23 175.5(7) . . . . ?
C21 C22 C23 C24 0.6(11) . . . . ?
N4 C22 C23 C24 179.8(6) . . . . ?
C22 C23 C24 C19 -1.2(11) . . . . ?
C20 C19 C24 C23 1.6(11) . . . . ?
N3 C19 C24 C23 -176.6(6) . . . . ?
